data_7700625
loop_
_publ_author_name
'Thapa, Rajesh'
'Kilyanek, Stefan M.'

_publ_section_title
;
 Synthesis and structural characterization of 20-membered macrocyclic
 rings bearing trans-chelating bis(N-heterocyclic carbene) ligands and the
 catalytic activity of their palladium(ii) complexes.
;
_journal_issue 33
_journal_name_full 'Dalton transactions (Cambridge, England : 2003)'
_journal_page_first 12577
_journal_page_last 12590
_journal_paper_doi 10.1039/c9dt02147g
_journal_volume 48
_journal_year 2019
_chemical_formula_moiety 'C80 H92 Ag3 Br2 N12, Ag Br2, 2(C H2 Cl2)'
_chemical_formula_sum 'C82 H96 Ag4 Br4 Cl4 N12'
_chemical_formula_weight 2142.62
_space_group_crystal_system monoclinic
_space_group_IT_number 15
_space_group_name_Hall '-C 2yc'
_space_group_name_H-M_alt 'C 1 2/c 1'
_symmetry_space_group_name_Hall '-C 2yc'
_symmetry_space_group_name_H-M 'C 1 2/c 1'
_atom_sites_solution_hydrogens geom
_atom_sites_solution_primary dual
_atom_sites_solution_secondary difmap
_audit_creation_method SHELXL-2018/1
_audit_update_record
;
2019-06-13 deposited with the CCDC.    2019-07-23 downloaded from the CCDC.
;
_cell_angle_alpha 90
_cell_angle_beta 105.24(2)
_cell_angle_gamma 90
_cell_formula_units_Z 4
_cell_length_a 31.67(4)
_cell_length_b 10.719(17)
_cell_length_c 25.17(4)
_cell_measurement_reflns_used 1874
_cell_measurement_temperature 100(2)
_cell_measurement_theta_max 21.20
_cell_measurement_theta_min 2.40
_cell_volume 8244(2)
_computing_cell_refinement 'SAINT (Bruker, 2007)'
_computing_data_collection 'APEX3 (Bruker, 2007)'
_computing_data_reduction 'SAINT (Bruker, 2007)'
_computing_molecular_graphics 'Mercury (CCDC, 2017)'
_computing_publication_material 'SHELXL-2018/1 (Sheldrick, 2015b)'
_computing_structure_refinement 'SHELXL-2018/1 (Sheldrick, 2015b)'
_computing_structure_solution 'SHELXT (Sheldrick, 2015a)'
_diffrn_ambient_temperature 100(2)
_diffrn_measured_fraction_theta_full 0.999
_diffrn_measured_fraction_theta_max 0.999
_diffrn_measurement_device_type 'Bruker APEX CCD'
_diffrn_measurement_method '\f and \w scan'
_diffrn_radiation_type MoK\a
_diffrn_radiation_wavelength 0.71073
_diffrn_reflns_av_R_equivalents 0.0990
_diffrn_reflns_av_unetI/netI 0.1282
_diffrn_reflns_Laue_measured_fraction_full 0.999
_diffrn_reflns_Laue_measured_fraction_max 0.999
_diffrn_reflns_limit_h_max 33
_diffrn_reflns_limit_h_min -34
_diffrn_reflns_limit_k_max 9
_diffrn_reflns_limit_k_min -11
_diffrn_reflns_limit_l_max 27
_diffrn_reflns_limit_l_min -27
_diffrn_reflns_number 17622
_diffrn_reflns_point_group_measured_fraction_full 0.999
_diffrn_reflns_point_group_measured_fraction_max 0.999
_diffrn_reflns_theta_full 22.721
_diffrn_reflns_theta_max 22.721
_diffrn_reflns_theta_min 1.333
_exptl_absorpt_coefficient_mu 3.056
_exptl_absorpt_correction_T_max 0.3766
_exptl_absorpt_correction_T_min 0.2313
_exptl_absorpt_correction_type multi-scan
_exptl_absorpt_process_details 'SADABS 2014/4 (Sheldrick, 2015c)'
_exptl_crystal_colour colourless
_exptl_crystal_density_diffrn 1.726
_exptl_crystal_description rod
_exptl_crystal_F_000 4272
_exptl_crystal_size_max 0.230
_exptl_crystal_size_mid 0.060
_exptl_crystal_size_min 0.060
_refine_diff_density_max 1.485
_refine_diff_density_min -1.066
_refine_diff_density_rms 0.210
_refine_ls_extinction_coef 0.00174(15)
_refine_ls_extinction_expression Fc^*^=kFc[1+0.001xFc^2^\l^3^/sin(2\q)]^-1/4^
_refine_ls_extinction_method 'SHELXL-2018/1 (Sheldrick 2018)'
_refine_ls_goodness_of_fit_ref 1.009
_refine_ls_hydrogen_treatment constr
_refine_ls_matrix_type full
_refine_ls_number_parameters 529
_refine_ls_number_reflns 5545
_refine_ls_number_restraints 588
_refine_ls_restrained_S_all 0.966
_refine_ls_R_factor_all 0.1189
_refine_ls_R_factor_gt 0.0835
_refine_ls_shift/su_max 0.000
_refine_ls_shift/su_mean 0.000
_refine_ls_structure_factor_coef Fsqd
_refine_ls_weighting_details 'w=1/[\s^2^(Fo^2^)+(0.1000P)^2^+238.0000P] where P=(Fo^2^+2Fc^2^)/3'
_refine_ls_weighting_scheme calc
_refine_ls_wR_factor_gt 0.2037
_refine_ls_wR_factor_ref 0.2256
_reflns_Friedel_coverage 0.000
_reflns_number_gt 3917
_reflns_number_total 5545
_reflns_threshold_expression 'I > 2\s(I)'
_cod_data_source_file c9dt02147g2.cif
_cod_data_source_block 17193a
_cod_depositor_comments 'Adding full bibliography for 7700623--7700627.cif.'
_cod_original_cell_volume 8244(21)
_cod_database_code 7700625
_shelx_space_group_comment
;
The symmetry employed for this shelxl refinement is uniquely defined
by the following loop, which should always be used as a source of
symmetry information in preference to the above space-group names.
They are only intended as comments.
;
_shelx_estimated_absorpt_t_min 0.540
_shelx_estimated_absorpt_t_max 0.838

loop_
_space_group_symop_operation_xyz
'x, y, z'
'-x, y, -z+1/2'
'x+1/2, y+1/2, z'
'-x+1/2, y+1/2, -z+1/2'
'-x, -y, -z'
'x, -y, z-1/2'
'-x+1/2, -y+1/2, -z'
'x+1/2, -y+1/2, z-1/2'

loop_
_atom_site_label
_atom_site_type_symbol
_atom_site_fract_x
_atom_site_fract_y
_atom_site_fract_z
_atom_site_U_iso_or_equiv
_atom_site_adp_type
_atom_site_occupancy
_atom_site_site_symmetry_order
_atom_site_calc_flag
_atom_site_refinement_flags_posn
_atom_site_refinement_flags_adp
_atom_site_refinement_flags_occupancy
_atom_site_disorder_assembly
_atom_site_disorder_group
Ag1 Ag 0.750000 0.250000 0.500000 0.0286(5) Uani 1 2 d S . P . .
Ag2 Ag 0.65710(3) 0.16459(9) 0.45474(4) 0.0271(4) Uani 1 1 d . . . . .
Br1 Br 0.72839(5) 0.25211(14) 0.58660(6) 0.0365(5) Uani 1 1 d . . . . .
N1 N 0.6270(4) 0.4119(10) 0.3949(5) 0.031(3) Uani 1 1 d . . . . .
N2 N 0.6094(4) 0.4106(10) 0.4727(5) 0.029(2) Uani 1 1 d . . . . .
N3 N 0.5824(4) 0.0912(11) 0.5422(4) 0.031(3) Uani 1 1 d . . . . .
N4 N 0.6757(4) -0.1033(10) 0.4983(4) 0.026(2) Uani 1 1 d . . . . .
N5 N 0.6868(4) -0.0872(10) 0.4180(4) 0.028(2) Uani 1 1 d . . . . .
N6 N 0.6419(4) 0.1389(12) 0.2732(5) 0.042(3) Uani 1 1 d . . . . .
C1 C 0.6307(4) 0.3421(13) 0.4416(5) 0.027(3) Uani 1 1 d . . . . .
C2 C 0.6045(5) 0.5215(13) 0.3965(5) 0.029(3) Uani 1 1 d . . . . .
C3 C 0.5934(5) 0.6191(14) 0.3609(6) 0.037(3) Uani 1 1 d . . . . .
H3 H 0.602128 0.620961 0.327524 0.044 Uiso 1 1 calc R U . . .
C4 C 0.5694(6) 0.7146(15) 0.3744(6) 0.044(4) Uani 1 1 d . . . . .
H4 H 0.561160 0.783663 0.350226 0.053 Uiso 1 1 calc R U . . .
C5 C 0.5569(5) 0.7106(15) 0.4238(6) 0.039(3) Uani 1 1 d . . . . .
H5 H 0.539438 0.776546 0.431775 0.046 Uiso 1 1 calc R U . . .
C6 C 0.5687(5) 0.6162(14) 0.4609(6) 0.035(3) Uani 1 1 d . . . . .
H6 H 0.561095 0.617086 0.495023 0.042 Uiso 1 1 calc R U . . .
C7 C 0.5921(5) 0.5193(14) 0.4467(6) 0.035(3) Uani 1 1 d . . . . .
C8 C 0.6041(5) 0.3693(13) 0.5263(6) 0.031(3) Uani 1 1 d . . . . .
H8A H 0.608226 0.441449 0.551707 0.037 Uiso 1 1 calc R U . . .
H8B H 0.626830 0.306694 0.542257 0.037 Uiso 1 1 calc R U . . .
C9 C 0.5598(5) 0.3136(13) 0.5211(6) 0.034(3) Uani 1 1 d . . . . .
H9A H 0.537680 0.364442 0.494931 0.041 Uiso 1 1 calc R U . . .
H9B H 0.553197 0.318152 0.557404 0.041 Uiso 1 1 calc R U . . .
C10 C 0.5555(5) 0.1780(13) 0.5016(6) 0.033(3) Uani 1 1 d . . . . .
H10A H 0.524474 0.152550 0.493777 0.040 Uiso 1 1 calc R U . . .
H10B H 0.564435 0.171998 0.466782 0.040 Uiso 1 1 calc R U . . .
C11 C 0.5823(5) -0.0340(13) 0.5169(6) 0.032(3) Uani 1 1 d . . . . .
H11A H 0.586049 -0.025169 0.479255 0.039 Uiso 1 1 calc R U . . .
H11B H 0.553885 -0.075574 0.514152 0.039 Uiso 1 1 calc R U . . .
C12 C 0.6192(4) -0.1131(12) 0.5517(5) 0.026(3) Uani 1 1 d . . . . .
H12A H 0.614871 -0.200478 0.538592 0.031 Uiso 1 1 calc R U . . .
H12B H 0.617154 -0.111791 0.590240 0.031 Uiso 1 1 calc R U . . .
C13 C 0.6653(4) -0.0723(13) 0.5510(5) 0.028(3) Uani 1 1 d . . . . .
H13A H 0.668108 0.018863 0.557087 0.033 Uiso 1 1 calc R U . . .
H13B H 0.686852 -0.113725 0.581623 0.033 Uiso 1 1 calc R U . . .
C14 C 0.6748(4) -0.0195(12) 0.4570(5) 0.021(2) Uani 1 1 d . . . . .
C15 C 0.6882(4) -0.2221(12) 0.4856(5) 0.023(3) Uani 1 1 d . . . . .
C16 C 0.6942(5) -0.3332(13) 0.5143(6) 0.033(3) Uani 1 1 d . . . . .
H16 H 0.688785 -0.341080 0.549566 0.040 Uiso 1 1 calc R U . . .
C17 C 0.7087(4) -0.4327(13) 0.4884(7) 0.037(3) Uani 1 1 d . . . . .
H17 H 0.713035 -0.511154 0.506582 0.044 Uiso 1 1 calc R U . . .
C18 C 0.7170(5) -0.4223(14) 0.4370(7) 0.041(3) Uani 1 1 d . . . . .
H18 H 0.727557 -0.493054 0.421686 0.049 Uiso 1 1 calc R U . . .
C19 C 0.7104(5) -0.3127(14) 0.4077(6) 0.037(3) Uani 1 1 d . . . . .
H19 H 0.714937 -0.306198 0.372021 0.044 Uiso 1 1 calc R U . . .
C20 C 0.6963(4) -0.2100(12) 0.4340(5) 0.026(3) Uani 1 1 d . . . . .
C21 C 0.6887(5) -0.0346(14) 0.3652(5) 0.043(4) Uani 0.50(3) 1 d D . P A 1
H21A H 0.708682 -0.082905 0.348595 0.051 Uiso 0.50(3) 1 calc R U P A 1
H21B H 0.698100 0.053777 0.368878 0.051 Uiso 0.50(3) 1 calc R U P A 1
C22 C 0.6432(6) -0.047(3) 0.3332(8) 0.054(5) Uani 0.50(3) 1 d D U P A 1
H22A H 0.636343 -0.137274 0.329462 0.065 Uiso 0.50(3) 1 calc R U P A 1
H22B H 0.624601 -0.010559 0.355288 0.065 Uiso 0.50(3) 1 calc R U P A 1
C23 C 0.6295(6) 0.0078(17) 0.2782(8) 0.070(5) Uani 0.50(3) 1 d D . P A 1
H23A H 0.597197 0.001515 0.265136 0.084 Uiso 0.50(3) 1 calc R U P A 1
H23B H 0.641866 -0.043152 0.253197 0.084 Uiso 0.50(3) 1 calc R U P A 1
C21' C 0.6887(5) -0.0346(14) 0.3652(5) 0.043(4) Uani 0.50(3) 1 d D . P A 2
H21C H 0.719779 -0.040727 0.364511 0.051 Uiso 0.50(3) 1 calc R U P A 2
H21D H 0.682528 0.055481 0.367349 0.051 Uiso 0.50(3) 1 calc R U P A 2
C22' C 0.6633(10) -0.075(2) 0.3107(8) 0.053(5) Uani 0.50(3) 1 d D U P A 2
H22C H 0.649063 -0.154731 0.315296 0.064 Uiso 0.50(3) 1 calc R U P A 2
H22D H 0.684174 -0.092350 0.288496 0.064 Uiso 0.50(3) 1 calc R U P A 2
C23' C 0.6295(6) 0.0078(17) 0.2782(8) 0.070(5) Uani 0.50(3) 1 d D . P A 2
H23C H 0.604308 0.006642 0.294706 0.084 Uiso 0.50(3) 1 calc R U P A 2
H23D H 0.619221 -0.027491 0.240693 0.084 Uiso 0.50(3) 1 calc R U P A 2
C24 C 0.6057(6) 0.2177(16) 0.2747(8) 0.070(5) Uani 0.57(3) 1 d D . P A 1
H24A H 0.589763 0.176203 0.298836 0.084 Uiso 0.57(3) 1 calc R U P A 1
H24B H 0.585695 0.217970 0.237138 0.084 Uiso 0.57(3) 1 calc R U P A 1
C25 C 0.6119(9) 0.3477(16) 0.2925(7) 0.041(5) Uani 0.57(3) 1 d D U P A 1
H25A H 0.623451 0.393938 0.265270 0.050 Uiso 0.57(3) 1 calc R U P A 1
H25B H 0.582877 0.383440 0.291447 0.050 Uiso 0.57(3) 1 calc R U P A 1
C26 C 0.6410(5) 0.3707(15) 0.3471(5) 0.043(4) Uani 0.57(3) 1 d D . P A 1
H26A H 0.657407 0.292248 0.358197 0.051 Uiso 0.57(3) 1 calc R U P A 1
H26B H 0.662606 0.433087 0.341894 0.051 Uiso 0.57(3) 1 calc R U P A 1
C24' C 0.6057(6) 0.2177(16) 0.2747(8) 0.070(5) Uani 0.43(3) 1 d D . P A 2
H24C H 0.579859 0.161942 0.267782 0.084 Uiso 0.43(3) 1 calc R U P A 2
H24D H 0.601108 0.272284 0.241973 0.084 Uiso 0.43(3) 1 calc R U P A 2
C25' C 0.6020(7) 0.299(3) 0.3198(11) 0.043(5) Uani 0.43(3) 1 d D U P A 2
H25C H 0.593533 0.247550 0.347873 0.051 Uiso 0.43(3) 1 calc R U P A 2
H25D H 0.577847 0.358900 0.305228 0.051 Uiso 0.43(3) 1 calc R U P A 2
C26' C 0.6410(5) 0.3707(15) 0.3471(5) 0.043(4) Uani 0.43(3) 1 d D . P A 2
H26C H 0.667482 0.317747 0.357509 0.051 Uiso 0.43(3) 1 calc R U P A 2
H26D H 0.646084 0.441682 0.324387 0.051 Uiso 0.43(3) 1 calc R U P A 2
C27 C 0.5657(5) 0.0835(14) 0.5927(6) 0.037(3) Uani 1 1 d . . . . .
H27A H 0.534048 0.103349 0.582261 0.044 Uiso 1 1 calc R U . . .
H27B H 0.569100 -0.003220 0.606642 0.044 Uiso 1 1 calc R U . . .
C28 C 0.5886(5) 0.1696(13) 0.6379(6) 0.033(3) Uani 1 1 d . . . . .
C29 C 0.6327(5) 0.1902(13) 0.6493(6) 0.032(3) Uani 1 1 d . . . . .
H29 H 0.648945 0.150408 0.627331 0.039 Uiso 1 1 calc R U . . .
C30 C 0.6543(6) 0.2676(15) 0.6919(6) 0.042(4) Uani 1 1 d . . . . .
H30 H 0.685165 0.276883 0.700730 0.050 Uiso 1 1 calc R U . . .
C31 C 0.6297(6) 0.3313(16) 0.7216(6) 0.048(4) Uani 1 1 d . . . . .
H31 H 0.643631 0.388176 0.749668 0.058 Uiso 1 1 calc R U . . .
C32 C 0.5860(6) 0.3127(18) 0.7106(6) 0.056(5) Uani 1 1 d . . . . .
H32 H 0.569609 0.355764 0.731481 0.067 Uiso 1 1 calc R U . . .
C33 C 0.5650(5) 0.2317(15) 0.6694(6) 0.041(4) Uani 1 1 d . . . . .
H33 H 0.534405 0.218430 0.662451 0.049 Uiso 1 1 calc R U . . .
C34 C 0.6531(7) 0.1555(19) 0.2226(8) 0.072(5) Uani 1 1 d . . . . .
H34A H 0.625734 0.162681 0.192681 0.087 Uiso 1 1 calc R U . . .
H34B H 0.668686 0.080079 0.215332 0.087 Uiso 1 1 calc R U . . .
C35 C 0.6820(6) 0.2715(17) 0.2207(7) 0.054(4) Uani 1 1 d . . . . .
C36 C 0.7128(5) 0.3035(14) 0.2661(6) 0.037(3) Uani 1 1 d . . . . .
H36 H 0.717153 0.254796 0.298655 0.044 Uiso 1 1 calc R U . . .
C37 C 0.7386(6) 0.4097(16) 0.2655(7) 0.047(4) Uani 1 1 d . . . . .
H37 H 0.760433 0.434860 0.297330 0.056 Uiso 1 1 calc R U . . .
C38 C 0.7310(6) 0.4786(19) 0.2155(6) 0.056(4) Uani 1 1 d . . . . .
H38 H 0.748147 0.550572 0.214111 0.067 Uiso 1 1 calc R U . . .
C39 C 0.6996(6) 0.4437(18) 0.1694(7) 0.059(4) Uani 1 1 d . . . . .
H39 H 0.694633 0.489905 0.136099 0.071 Uiso 1 1 calc R U . . .
C40 C 0.6755(6) 0.3393(19) 0.1731(7) 0.058(4) Uani 1 1 d . . . . .
H40 H 0.653570 0.313068 0.141613 0.070 Uiso 1 1 calc R U . . .
Ag3 Ag 0.500000 0.95979(17) 0.750000 0.0464(6) Uani 1 2 d S T P . .
Br2 Br 0.47836(6) 0.95889(18) 0.65014(8) 0.0608(6) Uani 1 1 d . . . . .
Cl1A Cl 0.5535(3) 0.6345(12) 0.6097(5) 0.086(3) Uani 0.646(10) 1 d D U P B 1
C2A C 0.5053(8) 0.644(4) 0.6317(9) 0.083(3) Uani 0.646(10) 1 d D U P B 1
H2A1 H 0.495694 0.731638 0.629905 0.100 Uiso 0.646(10) 1 calc R U P B 1
H2A2 H 0.482109 0.595216 0.605807 0.100 Uiso 0.646(10) 1 calc R U P B 1
Cl3A Cl 0.5108(3) 0.5875(10) 0.6986(4) 0.086(2) Uani 0.646(10) 1 d D U P B 1
Cl1' Cl 0.5465(6) 0.699(2) 0.5968(8) 0.077(3) Uani 0.354(10) 1 d D U P B 2
C2A' C 0.5410(16) 0.658(5) 0.6621(12) 0.084(3) Uani 0.354(10) 1 d D U P B 2
H2A3 H 0.569648 0.629216 0.685064 0.101 Uiso 0.354(10) 1 calc R U P B 2
H2A4 H 0.532861 0.733969 0.679840 0.101 Uiso 0.354(10) 1 calc R U P B 2
Cl3' Cl 0.5018(6) 0.5422(17) 0.6610(8) 0.087(3) Uani 0.354(10) 1 d D U P B 2

loop_
_atom_site_aniso_label
_atom_site_aniso_U_11
_atom_site_aniso_U_22
_atom_site_aniso_U_33
_atom_site_aniso_U_23
_atom_site_aniso_U_13
_atom_site_aniso_U_12
Ag1 0.0331(9) 0.0261(9) 0.0285(9) -0.0002(7) 0.0112(7) 0.0004(7)
Ag2 0.0310(7) 0.0201(6) 0.0318(6) 0.0009(5) 0.0110(5) 0.0015(5)
Br1 0.0445(10) 0.0378(10) 0.0305(8) 0.0011(7) 0.0155(7) 0.0002(7)
N1 0.038(7) 0.024(5) 0.031(5) -0.003(4) 0.010(5) 0.001(5)
N2 0.029(6) 0.025(6) 0.033(5) 0.006(4) 0.007(5) -0.003(5)
N3 0.034(7) 0.032(5) 0.032(6) 0.001(4) 0.022(5) -0.002(5)
N4 0.032(6) 0.022(5) 0.028(5) 0.002(4) 0.015(5) 0.001(5)
N5 0.033(7) 0.023(5) 0.030(5) 0.008(4) 0.013(5) 0.002(5)
N6 0.038(7) 0.035(5) 0.043(7) -0.013(5) -0.005(6) -0.005(5)
C1 0.017(7) 0.038(7) 0.019(5) -0.002(5) -0.010(5) 0.002(5)
C2 0.031(8) 0.031(6) 0.022(6) -0.002(4) 0.002(6) 0.004(5)
C3 0.039(9) 0.038(7) 0.028(7) 0.003(5) 0.000(6) 0.008(6)
C4 0.065(11) 0.033(8) 0.030(7) -0.003(6) 0.003(7) 0.010(7)
C5 0.032(8) 0.039(8) 0.043(7) 0.006(6) 0.005(6) 0.003(6)
C6 0.033(8) 0.033(7) 0.040(8) 0.003(5) 0.013(7) 0.008(6)
C7 0.046(9) 0.030(6) 0.030(7) 0.000(5) 0.010(6) 0.007(6)
C8 0.037(7) 0.027(7) 0.030(6) -0.001(5) 0.011(6) 0.000(6)
C9 0.035(7) 0.036(6) 0.034(8) 0.002(6) 0.014(6) -0.001(6)
C10 0.036(8) 0.036(6) 0.028(7) -0.001(5) 0.008(6) 0.001(6)
C11 0.039(7) 0.034(6) 0.027(7) 0.001(5) 0.014(6) 0.003(6)
C12 0.032(6) 0.022(7) 0.026(7) 0.001(5) 0.013(5) -0.006(5)
C13 0.029(6) 0.029(8) 0.031(6) -0.001(6) 0.018(6) -0.004(6)
C14 0.016(6) 0.022(5) 0.023(5) -0.001(4) 0.005(5) -0.014(5)
C15 0.017(7) 0.023(5) 0.026(6) 0.000(4) 0.003(5) -0.001(5)
C16 0.036(8) 0.024(6) 0.035(7) 0.004(5) 0.001(6) -0.003(6)
C17 0.024(8) 0.021(6) 0.064(8) 0.006(6) 0.008(7) 0.003(6)
C18 0.035(9) 0.028(7) 0.059(8) -0.007(6) 0.008(7) 0.004(7)
C19 0.040(9) 0.032(6) 0.036(7) -0.014(5) 0.007(7) 0.001(6)
C20 0.024(7) 0.023(5) 0.031(6) 0.001(4) 0.008(6) 0.001(5)
C21 0.079(10) 0.028(8) 0.025(5) 0.000(5) 0.020(5) -0.001(7)
C22 0.087(12) 0.026(10) 0.043(8) -0.024(7) 0.005(8) -0.007(9)
C23 0.066(11) 0.045(6) 0.080(10) 0.000(7) -0.012(8) -0.018(7)
C21' 0.079(10) 0.028(8) 0.025(5) 0.000(5) 0.020(5) -0.001(7)
C22' 0.087(12) 0.025(10) 0.042(7) -0.022(7) 0.006(8) -0.006(9)
C23' 0.066(11) 0.045(6) 0.080(10) 0.000(7) -0.012(8) -0.018(7)
C24 0.051(9) 0.058(8) 0.090(12) -0.031(8) -0.003(8) 0.005(7)
C25 0.049(11) 0.042(9) 0.027(8) 0.010(8) -0.001(8) 0.017(8)
C26 0.052(9) 0.049(9) 0.027(6) -0.005(6) 0.008(5) 0.015(7)
C24' 0.051(9) 0.058(8) 0.090(12) -0.031(8) -0.003(8) 0.005(7)
C25' 0.049(11) 0.043(10) 0.029(8) 0.011(8) -0.002(8) 0.016(8)
C26' 0.052(9) 0.049(9) 0.027(6) -0.005(6) 0.008(5) 0.015(7)
C27 0.044(8) 0.035(8) 0.037(6) -0.003(5) 0.023(6) -0.007(7)
C28 0.039(6) 0.031(7) 0.034(6) 0.002(5) 0.019(5) -0.001(6)
C29 0.042(6) 0.026(8) 0.034(7) 0.003(5) 0.018(6) -0.004(6)
C30 0.049(8) 0.046(9) 0.028(7) -0.003(6) 0.006(6) 0.003(7)
C31 0.059(7) 0.054(10) 0.031(8) -0.007(7) 0.010(7) 0.009(7)
C32 0.058(7) 0.081(12) 0.034(8) -0.015(7) 0.020(7) 0.010(8)
C33 0.040(8) 0.059(9) 0.028(7) 0.002(6) 0.017(6) 0.004(7)
C34 0.089(13) 0.072(11) 0.052(9) -0.019(8) 0.014(9) -0.022(9)
C35 0.073(10) 0.052(9) 0.040(7) -0.014(6) 0.018(6) -0.001(7)
C36 0.045(8) 0.044(8) 0.030(6) -0.010(6) 0.024(6) 0.014(6)
C37 0.049(9) 0.058(9) 0.042(7) 0.001(7) 0.027(7) 0.005(7)
C38 0.065(11) 0.073(11) 0.033(7) 0.005(7) 0.017(7) 0.004(8)
C39 0.077(11) 0.066(10) 0.035(7) -0.002(8) 0.018(7) 0.009(8)
C40 0.061(11) 0.083(11) 0.030(7) -0.009(7) 0.010(7) 0.005(8)
Ag3 0.0391(11) 0.0421(11) 0.0623(12) 0.000 0.0208(9) 0.000
Br2 0.0607(13) 0.0594(13) 0.0690(13) 0.0108(10) 0.0288(10) 0.0005(10)
Cl1A 0.073(5) 0.106(7) 0.085(5) -0.016(5) 0.032(4) -0.009(5)
C2A 0.074(5) 0.098(6) 0.080(5) -0.006(5) 0.024(5) -0.018(5)
Cl3A 0.074(5) 0.094(6) 0.080(5) 0.000(4) 0.007(4) -0.023(4)
Cl1' 0.070(5) 0.095(7) 0.073(6) -0.003(6) 0.030(5) -0.020(6)
C2A' 0.076(5) 0.099(6) 0.080(5) -0.006(5) 0.024(5) -0.018(5)
Cl3' 0.084(5) 0.099(6) 0.082(6) -0.006(5) 0.029(5) -0.021(5)

loop_
_atom_type_symbol
_atom_type_description
_atom_type_scat_dispersion_real
_atom_type_scat_dispersion_imag
_atom_type_scat_source
C C 0.0033 0.0016 'International Tables Vol C Tables 4.2.6.8 and 6.1.1.4'
H H 0.0000 0.0000 'International Tables Vol C Tables 4.2.6.8 and 6.1.1.4'
N N 0.0061 0.0033 'International Tables Vol C Tables 4.2.6.8 and 6.1.1.4'
Cl Cl 0.1484 0.1585 'International Tables Vol C Tables 4.2.6.8 and 6.1.1.4'
Br Br -0.2901 2.4595 'International Tables Vol C Tables 4.2.6.8 and 6.1.1.4'
Ag Ag -0.8971 1.1015 'International Tables Vol C Tables 4.2.6.8 and 6.1.1.4'

loop_
_geom_angle_atom_site_label_1
_geom_angle_atom_site_label_2
_geom_angle_atom_site_label_3
_geom_angle
_geom_angle_site_symmetry_1
_geom_angle_site_symmetry_3
Br1 Ag1 Br1 180.00(6) 7_656 .
Br1 Ag1 Ag2 82.27(8) 7_656 7_656
Br1 Ag1 Ag2 97.73(8) . 7_656
Br1 Ag1 Ag2 97.73(8) 7_656 .
Br1 Ag1 Ag2 82.27(8) . .
Ag2 Ag1 Ag2 180.0 7_656 .
C14 Ag2 C1 170.5(5) . .
C14 Ag2 Ag1 92.9(3) . .
C1 Ag2 Ag1 95.4(4) . .
C1 N1 C2 111.5(11) . .
C1 N1 C26' 124.6(12) . .
C2 N1 C26' 123.6(12) . .
C1 N1 C26 124.6(12) . .
C2 N1 C26 123.6(12) . .
C1 N2 C7 112.0(11) . .
C1 N2 C8 123.6(11) . .
C7 N2 C8 124.3(12) . .
C10 N3 C11 109.7(11) . .
C10 N3 C27 110.7(11) . .
C11 N3 C27 110.6(10) . .
C14 N4 C15 112.1(10) . .
C14 N4 C13 124.5(11) . .
C15 N4 C13 123.4(11) . .
C14 N5 C20 112.4(11) . .
C14 N5 C21' 122.7(11) . .
C20 N5 C21' 124.9(11) . .
C14 N5 C21 122.7(11) . .
C20 N5 C21 124.9(11) . .
C34 N6 C24' 109.9(16) . .
C34 N6 C24 109.9(16) . .
C34 N6 C23 109.4(14) . .
C24 N6 C23 109.0(15) . .
C34 N6 C23' 109.4(14) . .
C24' N6 C23' 109.0(15) . .
N1 C1 N2 104.6(11) . .
N1 C1 Ag2 125.3(10) . .
N2 C1 Ag2 129.8(10) . .
C3 C2 N1 132.8(13) . .
C3 C2 C7 121.1(13) . .
N1 C2 C7 106.2(12) . .
C2 C3 C4 118.2(14) . .
C2 C3 H3 120.9 . .
C4 C3 H3 120.9 . .
C3 C4 C5 120.2(15) . .
C3 C4 H4 119.9 . .
C5 C4 H4 119.9 . .
C6 C5 C4 122.8(15) . .
C6 C5 H5 118.6 . .
C4 C5 H5 118.6 . .
C5 C6 C7 116.9(14) . .
C5 C6 H6 121.6 . .
C7 C6 H6 121.6 . .
C6 C7 N2 133.5(13) . .
C6 C7 C2 120.9(13) . .
N2 C7 C2 105.6(12) . .
N2 C8 C9 111.8(12) . .
N2 C8 H8A 109.3 . .
C9 C8 H8A 109.3 . .
N2 C8 H8B 109.3 . .
C9 C8 H8B 109.3 . .
H8A C8 H8B 107.9 . .
C8 C9 C10 114.1(12) . .
C8 C9 H9A 108.7 . .
C10 C9 H9A 108.7 . .
C8 C9 H9B 108.7 . .
C10 C9 H9B 108.7 . .
H9A C9 H9B 107.6 . .
N3 C10 C9 113.0(11) . .
N3 C10 H10A 109.0 . .
C9 C10 H10A 109.0 . .
N3 C10 H10B 109.0 . .
C9 C10 H10B 109.0 . .
H10A C10 H10B 107.8 . .
N3 C11 C12 110.0(11) . .
N3 C11 H11A 109.7 . .
C12 C11 H11A 109.7 . .
N3 C11 H11B 109.7 . .
C12 C11 H11B 109.7 . .
H11A C11 H11B 108.2 . .
C11 C12 C13 115.2(11) . .
C11 C12 H12A 108.5 . .
C13 C12 H12A 108.5 . .
C11 C12 H12B 108.5 . .
C13 C12 H12B 108.5 . .
H12A C12 H12B 107.5 . .
N4 C13 C12 112.5(11) . .
N4 C13 H13A 109.1 . .
C12 C13 H13A 109.1 . .
N4 C13 H13B 109.1 . .
C12 C13 H13B 109.1 . .
H13A C13 H13B 107.8 . .
N5 C14 N4 104.2(11) . .
N5 C14 Ag2 128.6(9) . .
N4 C14 Ag2 127.2(9) . .
C16 C15 C20 122.4(13) . .
C16 C15 N4 132.5(12) . .
C20 C15 N4 105.1(11) . .
C15 C16 C17 115.6(13) . .
C15 C16 H16 122.2 . .
C17 C16 H16 122.2 . .
C16 C17 C18 122.8(14) . .
C16 C17 H17 118.6 . .
C18 C17 H17 118.6 . .
C19 C18 C17 121.8(14) . .
C19 C18 H18 119.1 . .
C17 C18 H18 119.1 . .
C18 C19 C20 116.0(14) . .
C18 C19 H19 122.0 . .
C20 C19 H19 122.0 . .
N5 C20 C15 106.2(11) . .
N5 C20 C19 132.4(13) . .
C15 C20 C19 121.3(13) . .
N5 C21 C22 101.3(13) . .
N5 C21 H21A 111.5 . .
C22 C21 H21A 111.5 . .
N5 C21 H21B 111.5 . .
C22 C21 H21B 111.5 . .
H21A C21 H21B 109.3 . .
C23 C22 C21 119.3(15) . .
C23 C22 H22A 107.5 . .
C21 C22 H22A 107.5 . .
C23 C22 H22B 107.5 . .
C21 C22 H22B 107.5 . .
H22A C22 H22B 107.0 . .
C22 C23 N6 116.5(18) . .
C22 C23 H23A 108.2 . .
N6 C23 H23A 108.2 . .
C22 C23 H23B 108.2 . .
N6 C23 H23B 108.2 . .
H23A C23 H23B 107.3 . .
N5 C21' C22' 126.7(19) . .
N5 C21' H21C 105.6 . .
C22' C21' H21C 105.6 . .
N5 C21' H21D 105.6 . .
C22' C21' H21D 105.6 . .
H21C C21' H21D 106.1 . .
C21' C22' C23' 119.3(15) . .
C21' C22' H22C 107.5 . .
C23' C22' H22C 107.5 . .
C21' C22' H22D 107.5 . .
C23' C22' H22D 107.5 . .
H22C C22' H22D 107.0 . .
C22' C23' N6 116.9(18) . .
C22' C23' H23C 108.1 . .
N6 C23' H23C 108.1 . .
C22' C23' H23D 108.1 . .
N6 C23' H23D 108.1 . .
H23C C23' H23D 107.3 . .
N6 C24 C25 121.7(18) . .
N6 C24 H24A 106.9 . .
C25 C24 H24A 106.9 . .
N6 C24 H24B 106.9 . .
C25 C24 H24B 106.9 . .
H24A C24 H24B 106.7 . .
C26 C25 C24 116.8(15) . .
C26 C25 H25A 108.1 . .
C24 C25 H25A 108.1 . .
C26 C25 H25B 108.1 . .
C24 C25 H25B 108.1 . .
H25A C25 H25B 107.3 . .
N1 C26 C25 125.2(17) . .
N1 C26 H26A 106.0 . .
C25 C26 H26A 106.0 . .
N1 C26 H26B 106.0 . .
C25 C26 H26B 106.0 . .
H26A C26 H26B 106.3 . .
N6 C24' C25' 126.9(19) . .
N6 C24' H24C 105.6 . .
C25' C24' H24C 105.6 . .
N6 C24' H24D 105.6 . .
C25' C24' H24D 105.6 . .
H24C C24' H24D 106.1 . .
C24' C25' C26' 116.7(15) . .
C24' C25' H25C 108.1 . .
C26' C25' H25C 108.1 . .
C24' C25' H25D 108.1 . .
C26' C25' H25D 108.1 . .
H25C C25' H25D 107.3 . .
N1 C26' C25' 98.4(12) . .
N1 C26' H26C 112.1 . .
C25' C26' H26C 112.1 . .
N1 C26' H26D 112.1 . .
C25' C26' H26D 112.1 . .
H26C C26' H26D 109.7 . .
C28 C27 N3 113.7(11) . .
C28 C27 H27A 108.8 . .
N3 C27 H27A 108.8 . .
C28 C27 H27B 108.8 . .
N3 C27 H27B 108.8 . .
H27A C27 H27B 107.7 . .
C29 C28 C33 118.3(14) . .
C29 C28 C27 121.4(13) . .
C33 C28 C27 120.2(13) . .
C28 C29 C30 121.8(14) . .
C28 C29 H29 119.1 . .
C30 C29 H29 119.1 . .
C29 C30 C31 118.5(15) . .
C29 C30 H30 120.7 . .
C31 C30 H30 120.7 . .
C32 C31 C30 120.3(16) . .
C32 C31 H31 119.8 . .
C30 C31 H31 119.8 . .
C31 C32 C33 120.7(15) . .
C31 C32 H32 119.7 . .
C33 C32 H32 119.7 . .
C32 C33 C28 120.3(15) . .
C32 C33 H33 119.9 . .
C28 C33 H33 119.9 . .
N6 C34 C35 114.7(14) . .
N6 C34 H34A 108.6 . .
C35 C34 H34A 108.6 . .
N6 C34 H34B 108.6 . .
C35 C34 H34B 108.6 . .
H34A C34 H34B 107.6 . .
C36 C35 C40 121.3(18) . .
C36 C35 C34 118.8(16) . .
C40 C35 C34 119.9(17) . .
C35 C36 C37 119.5(16) . .
C35 C36 H36 120.2 . .
C37 C36 H36 120.2 . .
C36 C37 C38 117.8(16) . .
C36 C37 H37 121.1 . .
C38 C37 H37 121.1 . .
C39 C38 C37 121.7(19) . .
C39 C38 H38 119.2 . .
C37 C38 H38 119.2 . .
C38 C39 C40 117.3(17) . .
C38 C39 H39 121.4 . .
C40 C39 H39 121.4 . .
C35 C40 C39 122.4(18) . .
C35 C40 H40 118.8 . .
C39 C40 H40 118.8 . .
Br2 Ag3 Br2 179.54(12) 2_656 .
Cl3A C2A Cl1A 114.1(17) . .
Cl3A C2A H2A1 108.7 . .
Cl1A C2A H2A1 108.7 . .
Cl3A C2A H2A2 108.7 . .
Cl1A C2A H2A2 108.7 . .
H2A1 C2A H2A2 107.6 . .
Cl3' C2A' Cl1' 113.9(17) . .
Cl3' C2A' H2A3 108.8 . .
Cl1' C2A' H2A3 108.8 . .
Cl3' C2A' H2A4 108.8 . .
Cl1' C2A' H2A4 108.8 . .
H2A3 C2A' H2A4 107.7 . .

loop_
_geom_bond_atom_site_label_1
_geom_bond_atom_site_label_2
_geom_bond_distance
_geom_bond_site_symmetry_2
Ag1 Br1 2.450(4) 7_656
Ag1 Br1 2.450(4) .
Ag1 Ag2 3.005(3) 7_656
Ag1 Ag2 3.005(3) .
Ag2 C14 2.048(14) .
Ag2 C1 2.070(14) .
N1 C1 1.373(17) .
N1 C2 1.381(17) .
N1 C26' 1.456(17) .
N1 C26 1.456(17) .
N2 C1 1.373(17) .
N2 C7 1.378(18) .
N2 C8 1.470(17) .
N3 C10 1.476(18) .
N3 C11 1.486(18) .
N3 C27 1.501(17) .
N4 C14 1.368(16) .
N4 C15 1.396(17) .
N4 C13 1.485(16) .
N5 C14 1.352(16) .
N5 C20 1.386(17) .
N5 C21' 1.461(17) .
N5 C21 1.461(17) .
N6 C34 1.42(2) .
N6 C24' 1.43(2) .
N6 C24 1.43(2) .
N6 C23 1.47(2) .
N6 C23' 1.47(2) .
C2 C3 1.363(19) .
C2 C7 1.417(19) .
C3 C4 1.37(2) .
C3 H3 0.9500 .
C4 C5 1.40(2) .
C4 H4 0.9500 .
C5 C6 1.36(2) .
C5 H5 0.9500 .
C6 C7 1.38(2) .
C6 H6 0.9500 .
C8 C9 1.50(2) .
C8 H8A 0.9900 .
C8 H8B 0.9900 .
C9 C10 1.53(2) .
C9 H9A 0.9900 .
C9 H9B 0.9900 .
C10 H10A 0.9900 .
C10 H10B 0.9900 .
C11 C12 1.522(19) .
C11 H11A 0.9900 .
C11 H11B 0.9900 .
C12 C13 1.528(18) .
C12 H12A 0.9900 .
C12 H12B 0.9900 .
C13 H13A 0.9900 .
C13 H13B 0.9900 .
C15 C16 1.380(18) .
C15 C20 1.394(18) .
C16 C17 1.39(2) .
C16 H16 0.9500 .
C17 C18 1.39(2) .
C17 H17 0.9500 .
C18 C19 1.37(2) .
C18 H18 0.9500 .
C19 C20 1.415(19) .
C19 H19 0.9500 .
C21 C22 1.462(11) .
C21 H21A 0.9900 .
C21 H21B 0.9900 .
C22 C23 1.460(11) .
C22 H22A 0.9900 .
C22 H22B 0.9900 .
C23 H23A 0.9900 .
C23 H23B 0.9900 .
C21' C22' 1.461(11) .
C21' H21C 0.9900 .
C21' H21D 0.9900 .
C22' C23' 1.462(11) .
C22' H22C 0.9900 .
C22' H22D 0.9900 .
C23' H23C 0.9900 .
C23' H23D 0.9900 .
C24 C25 1.461(11) .
C24 H24A 0.9900 .
C24 H24B 0.9900 .
C25 C26 1.461(11) .
C25 H25A 0.9900 .
C25 H25B 0.9900 .
C26 H26A 0.9900 .
C26 H26B 0.9900 .
C24' C25' 1.460(11) .
C24' H24C 0.9900 .
C24' H24D 0.9900 .
C25' C26' 1.462(11) .
C25' H25C 0.9900 .
C25' H25D 0.9900 .
C26' H26C 0.9900 .
C26' H26D 0.9900 .
C27 C28 1.50(2) .
C27 H27A 0.9900 .
C27 H27B 0.9900 .
C28 C29 1.37(2) .
C28 C33 1.39(2) .
C29 C30 1.39(2) .
C29 H29 0.9500 .
C30 C31 1.39(2) .
C30 H30 0.9500 .
C31 C32 1.35(2) .
C31 H31 0.9500 .
C32 C33 1.38(2) .
C32 H32 0.9500 .
C33 H33 0.9500 .
C34 C35 1.55(3) .
C34 H34A 0.9900 .
C34 H34B 0.9900 .
C35 C36 1.34(2) .
C35 C40 1.37(2) .
C36 C37 1.40(2) .
C36 H36 0.9500 .
C37 C38 1.42(2) .
C37 H37 0.9500 .
C38 C39 1.37(2) .
C38 H38 0.9500 .
C39 C40 1.37(3) .
C39 H39 0.9500 .
C40 H40 0.9500 .
Ag3 Br2 2.425(4) 2_656
Ag3 Br2 2.425(4) .
Cl1A C2A 1.756(16) .
C2A Cl3A 1.754(16) .
C2A H2A1 0.9900 .
C2A H2A2 0.9900 .
Cl1' C2A' 1.755(16) .
C2A' Cl3' 1.754(16) .
C2A' H2A3 0.9900 .
C2A' H2A4 0.9900 .

loop_
_geom_hbond_atom_site_label_D
_geom_hbond_atom_site_label_H
_geom_hbond_atom_site_label_A
_geom_hbond_distance_DH
_geom_hbond_distance_HA
_geom_hbond_distance_DA
_geom_hbond_angle_DHA
_geom_hbond_site_symmetry_A
_geom_hbond_publ_flag
C6 H6 Cl1A 0.95 2.97 3.905(19) 170.0 . yes
C6 H6 Cl1' 0.95 2.86 3.77(2) 162.1 . yes
C13 H13A Br1 0.99 3.11 3.993(15) 148.6 . yes
C21 H21B Br1 0.99 3.10 3.982(16) 148.6 7_656 yes
C21' H21D N6 0.99 2.54 3.035(19) 110.5 . yes
C24 H24A Br2 0.99 3.14 4.11(2) 166.6 5_666 yes
C25 H25B Cl3A 0.99 2.82 3.51(2) 127.5 6_565 yes
C2A H2A1 Br2 0.99 2.58 3.55(4) 166.5 . yes
C2A' H2A4 Br2 0.99 2.94 3.75(7) 139.4 . yes

loop_
_geom_torsion_atom_site_label_1
_geom_torsion_atom_site_label_2
_geom_torsion_atom_site_label_3
_geom_torsion_atom_site_label_4
_geom_torsion
C2 N1 C1 N2 0.5(15)
C26' N1 C1 N2 -173.5(12)
C26 N1 C1 N2 -173.5(12)
C2 N1 C1 Ag2 174.6(9)
C26' N1 C1 Ag2 0.5(19)
C26 N1 C1 Ag2 0.5(19)
C7 N2 C1 N1 0.9(15)
C8 N2 C1 N1 178.3(12)
C7 N2 C1 Ag2 -172.8(10)
C8 N2 C1 Ag2 4.6(19)
C1 N1 C2 C3 179.1(15)
C26' N1 C2 C3 -7(2)
C26 N1 C2 C3 -7(2)
C1 N1 C2 C7 -1.7(16)
C26' N1 C2 C7 172.4(13)
C26 N1 C2 C7 172.4(13)
N1 C2 C3 C4 178.3(15)
C7 C2 C3 C4 -1(2)
C2 C3 C4 C5 0(2)
C3 C4 C5 C6 2(2)
C4 C5 C6 C7 -3(2)
C5 C6 C7 N2 179.9(16)
C5 C6 C7 C2 2(2)
C1 N2 C7 C6 -179.7(16)
C8 N2 C7 C6 3(3)
C1 N2 C7 C2 -1.9(16)
C8 N2 C7 C2 -179.3(12)
C3 C2 C7 C6 0(2)
N1 C2 C7 C6 -179.8(14)
C3 C2 C7 N2 -178.5(13)
N1 C2 C7 N2 2.1(15)
C1 N2 C8 C9 -99.0(15)
C7 N2 C8 C9 78.0(17)
N2 C8 C9 C10 80.6(15)
C11 N3 C10 C9 -170.8(11)
C27 N3 C10 C9 67.0(14)
C8 C9 C10 N3 67.3(15)
C10 N3 C11 C12 164.1(11)
C27 N3 C11 C12 -73.6(14)
N3 C11 C12 C13 -69.8(14)
C14 N4 C13 C12 101.4(15)
C15 N4 C13 C12 -79.6(16)
C11 C12 C13 N4 -73.6(15)
C20 N5 C14 N4 -1.5(14)
C21' N5 C14 N4 177.7(12)
C21 N5 C14 N4 177.7(12)
C20 N5 C14 Ag2 -179.6(9)
C21' N5 C14 Ag2 -0.4(19)
C21 N5 C14 Ag2 -0.4(19)
C15 N4 C14 N5 0.2(14)
C13 N4 C14 N5 179.2(11)
C15 N4 C14 Ag2 178.3(9)
C13 N4 C14 Ag2 -2.6(18)
C14 N4 C15 C16 178.9(14)
C13 N4 C15 C16 0(2)
C14 N4 C15 C20 1.2(15)
C13 N4 C15 C20 -177.9(12)
C20 C15 C16 C17 0(2)
N4 C15 C16 C17 -177.7(13)
C15 C16 C17 C18 0(2)
C16 C17 C18 C19 -2(2)
C17 C18 C19 C20 2(2)
C14 N5 C20 C15 2.3(15)
C21' N5 C20 C15 -177.0(12)
C21 N5 C20 C15 -177.0(12)
C14 N5 C20 C19 -179.3(15)
C21' N5 C20 C19 2(2)
C21 N5 C20 C19 2(2)
C16 C15 C20 N5 180.0(12)
N4 C15 C20 N5 -2.0(14)
C16 C15 C20 C19 1(2)
N4 C15 C20 C19 179.3(12)
C18 C19 C20 N5 179.4(14)
C18 C19 C20 C15 -2(2)
C14 N5 C21 C22 -84.2(19)
C20 N5 C21 C22 94.9(19)
N5 C21 C22 C23 173(2)
C21 C22 C23 N6 -50(3)
C34 N6 C23 C22 142.5(19)
C24 N6 C23 C22 -97.3(19)
C14 N5 C21' C22' -118.7(18)
C20 N5 C21' C22' 60(2)
N5 C21' C22' C23' 111(3)
C21' C22' C23' N6 49(4)
C34 N6 C23' C22' 97(2)
C24' N6 C23' C22' -142(2)
C34 N6 C24 C25 -85(2)
C23 N6 C24 C25 155.1(18)
N6 C24 C25 C26 -56(3)
C1 N1 C26 C25 114.3(18)
C2 N1 C26 C25 -59(2)
C24 C25 C26 N1 -109(2)
C34 N6 C24' C25' -132(2)
C23' N6 C24' C25' 108(2)
N6 C24' C25' C26' 42(4)
C1 N1 C26' C25' 83(2)
C2 N1 C26' C25' -90(2)
C24' C25' C26' N1 -167(2)
C10 N3 C27 C28 -94.8(15)
C11 N3 C27 C28 143.4(13)
N3 C27 C28 C29 -38.6(19)
N3 C27 C28 C33 140.8(14)
C33 C28 C29 C30 2(2)
C27 C28 C29 C30 -178.5(14)
C28 C29 C30 C31 -4(2)
C29 C30 C31 C32 3(2)
C30 C31 C32 C33 -1(3)
C31 C32 C33 C28 -1(3)
C29 C28 C33 C32 0(2)
C27 C28 C33 C32 -179.0(15)
C24' N6 C34 C35 81(2)
C24 N6 C34 C35 81(2)
C23 N6 C34 C35 -159.0(16)
C23' N6 C34 C35 -159.0(16)
N6 C34 C35 C36 37(3)
N6 C34 C35 C40 -142.7(18)
C40 C35 C36 C37 1(2)
C34 C35 C36 C37 -178.5(15)
C35 C36 C37 C38 -1(2)
C36 C37 C38 C39 0(2)
C37 C38 C39 C40 0(3)
C36 C35 C40 C39 -1(3)
C34 C35 C40 C39 178.8(17)
C38 C39 C40 C35 0(3)
